data_4077541
loop_
_publ_author_name
'B\"uhl, Michael'
'H\%akansson, Mikael'
'Mahmoudkhani, Amir H.'
'\"Ohrstr\"om, Lars'

_publ_section_title
;
 X-ray Structures and DFT Calculations on Rhodium&#x2212;Olefin
 Complexes:&#x00A0; Comments on the103Rh NMR Shift&#x2212;Stability
 Correlation
;
_journal_issue 26
_journal_name_full Organometallics
_journal_page_first 5589
_journal_paper_doi 10.1021/om000419y
_journal_volume 19
_journal_year 2000
_chemical_formula_sum 'C9 H15 O2 Rh'
_chemical_formula_weight 258.12
_chemical_name_systematic
;
bis(\h^2^-ethene)(2,4-pentanedionato)rhodium(I)
;
_space_group_IT_number 62
_symmetry_cell_setting orthorhombic
_symmetry_space_group_name_Hall '-P 2ac 2n'
_symmetry_space_group_name_H-M 'P n m a'
_atom_sites_solution_hydrogens geom
_atom_sites_solution_primary direct
_atom_sites_solution_secondary difmap
_audit_creation_method SHELXL
_cell_angle_alpha 90.00
_cell_angle_beta 90.00
_cell_angle_gamma 90.00
_cell_formula_units_Z 4
_cell_length_a 7.6496(12)
_cell_length_b 14.278(3)
_cell_length_c 9.039(2)
_cell_measurement_reflns_used 20
_cell_measurement_temperature 153(2)
_cell_measurement_theta_max 16.9
_cell_measurement_theta_min 14.4
_cell_volume 987.2(3)
_computing_cell_refinement TEXSAN
_computing_data_collection TEXSAN
_computing_data_reduction TEXSAN
_computing_molecular_graphics ORTEP
_computing_publication_material SHELXL-93
_computing_structure_refinement 'SHELXL-93 (Sheldrick, 1993)'
_computing_structure_solution 'SHELXS-86 (Sheldrick, 1990)'
_diffrn_ambient_temperature 293(2)
_diffrn_measurement_device 'Rigaku AFC6R'
_diffrn_measurement_method '\w/2\q scan'
_diffrn_radiation_monochromator graphite
_diffrn_radiation_source 'fine-focus sealed tube'
_diffrn_radiation_type MoK\a
_diffrn_radiation_wavelength 0.71073
_diffrn_reflns_av_R_equivalents 0.0000
_diffrn_reflns_av_sigmaI/netI 0.0477
_diffrn_reflns_limit_h_max 9
_diffrn_reflns_limit_h_min 0
_diffrn_reflns_limit_k_max 16
_diffrn_reflns_limit_k_min 0
_diffrn_reflns_limit_l_max 0
_diffrn_reflns_limit_l_min -10
_diffrn_reflns_number 901
_diffrn_reflns_theta_max 25.01
_diffrn_reflns_theta_min 2.67
_diffrn_standards_decay_% 0.3
_diffrn_standards_interval_count 150
_diffrn_standards_number 3
_exptl_absorpt_coefficient_mu 1.689
_exptl_absorpt_correction_T_max 1.0000
_exptl_absorpt_correction_T_min 0.9067
_exptl_absorpt_correction_type empirical
_exptl_crystal_colour Yellow
_exptl_crystal_density_diffrn 1.737
_exptl_crystal_description 'yellow block'
_exptl_crystal_F_000 520
_exptl_crystal_size_max 0.15
_exptl_crystal_size_mid 0.15
_exptl_crystal_size_min 0.15
_refine_diff_density_max 0.451
_refine_diff_density_min -0.612
_refine_diff_density_rms 0.111
_refine_ls_extinction_method none
_refine_ls_goodness_of_fit_all 0.740
_refine_ls_goodness_of_fit_obs 0.646
_refine_ls_hydrogen_treatment refall
_refine_ls_matrix_type full
_refine_ls_number_parameters 89
_refine_ls_number_reflns 901
_refine_ls_number_restraints 0
_refine_ls_restrained_S_all 0.740
_refine_ls_restrained_S_obs 0.646
_refine_ls_R_factor_all 0.0517
_refine_ls_R_factor_obs 0.0253
_refine_ls_shift/esd_max 0.000
_refine_ls_shift/esd_mean 0.000
_refine_ls_structure_factor_coef Fsqd
_refine_ls_weighting_details 'w=3D1/[\s^2^(Fo^2^)+(0.1000P)^2^+0.0000P] where P=3D(Fo^2^+2Fc^2^)/3'
_refine_ls_weighting_scheme calc
_refine_ls_wR_factor_all 0.0991
_refine_ls_wR_factor_obs 0.0733
_reflns_number_observed 668
_reflns_number_total 901
_reflns_observed_criterion >2sigma(I)
_cod_data_source_file om000419y.cif
_cod_data_source_block Rh(acac)(ethene)2_1
_cod_depositor_comments
;
The following automatic conversions were performed:

'_symmetry_cell_setting' value 'Orthorhombic' changed to
'orthorhombic' according to
/home/saulius/struct/CIF-dictionaries/cif_core.dic dictionary named
'cif_core.dic' version 2.4.2 from 2011-04-26.

Automatic conversion script
Id: cif_fix_values 1715 2011-07-08 13:25:40Z adriana 

The following automatic conversions were performed:

'_refine_ls_weighting_scheme' value 'calc
w=3D1/[\s^2^(Fo^2^)+(0.1000P)^2^+0.0000P] where P=3D(Fo^2^+2Fc^2^)/3'
was changed to 'calc'. New tag '_refine_ls_weighting_details' was
created. The value of the new tag was set to
'w=3D1/[\s^2^(Fo^2^)+(0.1000P)^2^+0.0000P] where
P=3D(Fo^2^+2Fc^2^)/3'.

Automatic conversion script
Id: cif_fix_values 3143 2015-03-26 13:38:13Z robertas 
;
_cod_original_sg_symbol_H-M 'P 21/n 21/m 21/a'
_cod_database_code 4077541

loop_
_symmetry_equiv_pos_as_xyz
'x, y, z'
'x+1/2, -y+1/2, -z+1/2'
'-x, y+1/2, -z'
'-x+1/2, -y, z+1/2'
'-x, -y, -z'
'-x-1/2, y-1/2, z-1/2'
'x, -y-1/2, z'
'x-1/2, y, -z-1/2'

loop_
_atom_site_aniso_label
_atom_site_aniso_U_11
_atom_site_aniso_U_22
_atom_site_aniso_U_33
_atom_site_aniso_U_23
_atom_site_aniso_U_13
_atom_site_aniso_U_12
Rh1 0.0143(3) 0.0202(3) 0.0188(3) 0.000 0.0022(2) 0.000
O1 0.020(2) 0.022(2) 0.023(2) 0.0007(15) 0.0004(15) 0.002(2)
C1 0.017(3) 0.026(3) 0.015(2) 0.000(2) 0.001(2) -0.006(2)
C2 0.018(4) 0.025(4) 0.020(3) 0.000 0.008(3) 0.000
C3 0.028(3) 0.026(3) 0.032(3) 0.002(3) 0.008(2) -0.005(2)
C4 0.025(3) 0.030(3) 0.037(3) 0.002(3) 0.004(3) -0.009(3)
C5 0.020(3) 0.024(3) 0.035(3) 0.001(3) 0.005(3) 0.000(2)

loop_
_atom_site_label
_atom_site_type_symbol
_atom_site_fract_x
_atom_site_fract_y
_atom_site_fract_z
_atom_site_U_iso_or_equiv
_atom_site_thermal_displace_type
_atom_site_occupancy
_atom_site_calc_flag
_atom_site_refinement_flags
Rh1 Rh 0.21092(7) 0.2500 0.54589(6) 0.0178(2) Uani 1 d S
O1 O 0.3705(5) 0.3524(2) 0.4617(4) 0.0217(7) Uani 1 d .
C1 C 0.5149(6) 0.3375(3) 0.3942(5) 0.0195(11) Uani 1 d .
C2 C 0.5865(10) 0.2500 0.3612(8) 0.021(2) Uani 1 d S
C3 C 0.1111(8) 0.1453(4) 0.6908(6) 0.0286(13) Uani 1 d .
C4 C 0.0160(8) 0.1444(4) 0.5621(7) 0.0309(13) Uani 1 d .
C5 C 0.6129(8) 0.4250(4) 0.3496(7) 0.0260(12) Uani 1 d .
H1 H 0.6805(124) 0.2500 0.3318(116) 0.046(31) Uiso 1 d S
H2 H 0.7258(65) 0.4151(33) 0.2915(59) 0.013(13) Uiso 1 d .
H3 H 0.6463(91) 0.4568(46) 0.4415(67) 0.041(18) Uiso 1 d .
H4 H 0.5416(94) 0.4598(50) 0.3186(76) 0.050(21) Uiso 1 d .
H5 H 0.2011(71) 0.1017(41) 0.7139(67) 0.029(16) Uiso 1 d .
H6 H 0.0695(69) 0.1709(36) 0.7780(58) 0.024(14) Uiso 1 d .
H7 H 0.0339(98) 0.1007(49) 0.4880(75) 0.045(19) Uiso 1 d .
H8 H -0.1014(83) 0.1742(40) 0.5626(58) 0.030(16) Uiso 1 d .

loop_
_atom_type_symbol
_atom_type_description
_atom_type_scat_dispersion_real
_atom_type_scat_dispersion_imag
_atom_type_scat_source
Rh Rh -1.1178 0.9187 'International Tables Vol C Tables 4.2.6.8 and 6.1.1.4'
O O 0.0106 0.0060 'International Tables Vol C Tables 4.2.6.8 and 6.1.1.4'
C C 0.0033 0.0016 'International Tables Vol C Tables 4.2.6.8 and 6.1.1.4'
H H 0.0000 0.0000 'International Tables Vol C Tables 4.2.6.8 and 6.1.1.4'

loop_
_geom_angle_atom_site_label_1
_geom_angle_atom_site_label_2
_geom_angle_atom_site_label_3
_geom_angle
_geom_angle_site_symmetry_1
_geom_angle_site_symmetry_3
O1 Rh1 O1 90.9(2) . 7_565
O1 Rh1 C4 86.4(2) . 7_565
O1 Rh1 C4 161.6(2) 7_565 7_565
O1 Rh1 C4 161.6(2) . .
O1 Rh1 C4 86.4(2) 7_565 .
C4 Rh1 C4 90.4(4) 7_565 .
O1 Rh1 C3 86.6(2) . 7_565
O1 Rh1 C3 160.4(2) 7_565 7_565
C4 Rh1 C3 37.6(2) 7_565 7_565
C4 Rh1 C3 101.8(2) . 7_565
O1 Rh1 C3 160.4(2) . .
O1 Rh1 C3 86.6(2) 7_565 .
C4 Rh1 C3 101.8(2) 7_565 .
C4 Rh1 C3 37.6(2) . .
C3 Rh1 C3 89.2(3) 7_565 .
C1 O1 Rh1 124.9(3) . .
O1 C1 C2 126.1(5) . .
O1 C1 C5 114.7(4) . .
C2 C1 C5 119.2(5) . .
C1 C2 C1 126.9(7) . 7_565
C4 C3 Rh1 71.0(3) . .
C3 C4 Rh1 71.3(3) . .

loop_
_geom_bond_atom_site_label_1
_geom_bond_atom_site_label_2
_geom_bond_distance
_geom_bond_site_symmetry_2
Rh1 O1 2.051(4) .
Rh1 O1 2.051(4) 7_565
Rh1 C4 2.125(6) 7_565
Rh1 C4 2.125(6) .
Rh1 C3 2.129(5) 7_565
Rh1 C3 2.129(5) .
O1 C1 1.279(6) .
C1 C2 1.397(6) .
C1 C5 1.512(7) .
C2 C1 1.397(6) 7_565
C3 C4 1.372(8) .
